data_7132682
loop_
_publ_author_name
'Gleim, Florian'
'Schnakenburg, Gregor'
'Ferao, Arturo Espinosa'
'Streubel, Rainer'

_publ_section_title
;
 Arbuzov meets 1,2-oxaphosphetanes: transient 1,2-oxaphosphetan-2-iums as
 an entry point to beta-halo phosphane oxides and P-containing oligomers.
;
_journal_issue 19
_journal_name_full 'Chemical communications (Cambridge, England)'
_journal_page_first 2625
_journal_page_last 2628
_journal_paper_doi 10.1039/d4cc00254g
_journal_volume 60
_journal_year 2024
_chemical_formula_moiety 'C24 H24 Br O3 P'
_chemical_formula_sum 'C24 H24 Br O3 P'
_chemical_formula_weight 471.31
_chemical_name_systematic FLG-327
_space_group_crystal_system triclinic
_space_group_IT_number 2
_space_group_name_Hall '-P 1'
_space_group_name_H-M_alt 'P -1'
_atom_sites_solution_hydrogens geom
_audit_creation_date 2022-03-25
_audit_creation_method
;
Olex2 1.2
(compiled 2018.05.29 svn.r3508 for OlexSys, GUI svn.r5506)
;
_audit_update_record
;
2023-08-22 deposited with the CCDC.	2024-02-01 downloaded from the CCDC.
;
_cell_angle_alpha 97.716(3)
_cell_angle_beta 112.057(3)
_cell_angle_gamma 109.430(3)
_cell_formula_units_Z 2
_cell_length_a 9.5566(7)
_cell_length_b 10.8740(7)
_cell_length_c 12.1513(8)
_cell_measurement_reflns_used 9899
_cell_measurement_temperature 100.00
_cell_measurement_theta_max 30.00
_cell_measurement_theta_min 2.38
_cell_volume 1054.03(13)
_computing_cell_refinement 'SAINT V8.40B (?, 2016)'
_computing_data_reduction 'SAINT V8.40B (?, 2016)'
_computing_molecular_graphics 'Olex2 (Dolomanov et al., 2009)'
_computing_publication_material 'Olex2 (Dolomanov et al., 2009)'
_computing_structure_refinement 'XL (Sheldrick, 2008)'
_computing_structure_solution 'SHELXT 2018/2 (Sheldrick, 2018)'
_diffrn_ambient_temperature 100
_diffrn_detector 'Bruker Photon100 detector'
_diffrn_detector_area_resol_mean 7.9
_diffrn_detector_type 'CMOS area detector'
_diffrn_measured_fraction_theta_full 0.999
_diffrn_measured_fraction_theta_max 0.999
_diffrn_measurement_device 'three-circle diffractometer'
_diffrn_measurement_device_type 'Bruker D8 Venture'
_diffrn_measurement_method '\w and \f scans'
_diffrn_radiation_monochromator 'mirror optics'
_diffrn_radiation_probe x-ray
_diffrn_radiation_type MoK\a
_diffrn_radiation_wavelength 0.71073
_diffrn_reflns_av_R_equivalents 0.0504
_diffrn_reflns_av_unetI/netI 0.0298
_diffrn_reflns_Laue_measured_fraction_full 0.999
_diffrn_reflns_Laue_measured_fraction_max 0.999
_diffrn_reflns_limit_h_max 13
_diffrn_reflns_limit_h_min -13
_diffrn_reflns_limit_k_max 15
_diffrn_reflns_limit_k_min -15
_diffrn_reflns_limit_l_max 17
_diffrn_reflns_limit_l_min -17
_diffrn_reflns_number 45848
_diffrn_reflns_point_group_measured_fraction_full 0.999
_diffrn_reflns_point_group_measured_fraction_max 0.999
_diffrn_reflns_theta_full 25.242
_diffrn_reflns_theta_max 30.027
_diffrn_reflns_theta_min 1.893
_diffrn_source 'microfocus sealed X-ray tube'
_diffrn_source_type 'Incoatec I\ms'
_diffrn_standards_number 0
_exptl_absorpt_coefficient_mu 2.049
_exptl_absorpt_correction_T_max 0.7460
_exptl_absorpt_correction_T_min 0.6550
_exptl_absorpt_correction_type empirical
_exptl_absorpt_process_details
;
SADABS-2016/2 (Bruker,2016/2) was used for absorption correction.
wR2(int) was 0.0817 before and 0.0565 after correction.
The Ratio of minimum to maximum transmission is 0.8780.
The \l/2 correction factor is Not present.
;
_exptl_crystal_colour 'clear colourless'
_exptl_crystal_colour_lustre clear
_exptl_crystal_colour_primary colourless
_exptl_crystal_density_diffrn 1.485
_exptl_crystal_description plate
_exptl_crystal_F_000 484
_exptl_crystal_size_max 0.48
_exptl_crystal_size_mid 0.32
_exptl_crystal_size_min 0.04
_refine_diff_density_max 0.504
_refine_diff_density_min -0.463
_refine_diff_density_rms 0.064
_refine_ls_extinction_method none
_refine_ls_goodness_of_fit_ref 1.049
_refine_ls_hydrogen_treatment constr
_refine_ls_matrix_type full
_refine_ls_number_parameters 263
_refine_ls_number_reflns 6159
_refine_ls_number_restraints 0
_refine_ls_restrained_S_all 1.049
_refine_ls_R_factor_all 0.0299
_refine_ls_R_factor_gt 0.0259
_refine_ls_shift/su_max 0.002
_refine_ls_shift/su_mean 0.000
_refine_ls_structure_factor_coef Fsqd
_refine_ls_weighting_details 'w=1/[\s^2^(Fo^2^)+(0.0258P)^2^+0.6468P] where P=(Fo^2^+2Fc^2^)/3'
_refine_ls_weighting_scheme calc
_refine_ls_wR_factor_gt 0.0641
_refine_ls_wR_factor_ref 0.0661
_reflns_Friedel_coverage 0.000
_reflns_number_gt 5622
_reflns_number_total 6159
_reflns_threshold_expression 'I > 2\s(I)'
_cod_data_source_file d4cc00254g2.cif
_cod_data_source_block 10a
_cod_depositor_comments 'Adding full bibliography for 7132681--7132686.cif.'
_cod_database_code 7132682
_shelx_shelxl_version_number 2017/1
_shelx_space_group_comment
;
The symmetry employed for this shelxl refinement is uniquely defined
by the following loop, which should always be used as a source of
symmetry information in preference to the above space-group names.
They are only intended as comments.
;
_shelx_estimated_absorpt_t_max 0.923
_shelx_estimated_absorpt_t_min 0.440
_olex2_refinement_description
;
1. Fixed Uiso
 At 1.2 times of:
  All C(H) groups, All C(H,H) groups
 At 1.5 times of:
  All C(H,H,H) groups
2.a Secondary CH2 refined with riding coordinates:
 C1(H1A,H1B), C2(H2A,H2B), C3(H3A,H3B)
2.b Aromatic/amide H refined with riding coordinates:
 C8(H8), C9(H9), C10(H10), C11(H11), C12(H12), C14(H14), C15(H15), C16(H16),
 C17(H17), C18(H18), C20(H20), C21(H21), C22(H22), C23(H23), C24(H24)
2.c Idealised Me refined as rotating group:
 C5(H5A,H5B,H5C)
;
_olex2_submission_special_instructions 'No special instructions were received'

loop_
_space_group_symop_operation_xyz
'x, y, z'
'-x, -y, -z'

loop_
_atom_site_label
_atom_site_type_symbol
_atom_site_fract_x
_atom_site_fract_y
_atom_site_fract_z
_atom_site_U_iso_or_equiv
_atom_site_adp_type
_atom_site_occupancy
_atom_site_site_symmetry_order
_atom_site_calc_flag
_atom_site_refinement_flags_posn
_atom_site_refinement_flags_adp
_atom_site_refinement_flags_occupancy
_atom_site_disorder_assembly
_atom_site_disorder_group
Br Br 0.85151(2) 0.43736(2) 0.73039(2) 0.01984(5) Uani 1 1 d . . . . .
P P 0.62311(4) 0.45148(3) 0.33568(3) 0.01234(7) Uani 1 1 d . . . . .
O1 O 0.52348(12) 0.51857(10) 0.36432(9) 0.01593(19) Uani 1 1 d . . . . .
O2 O 0.92910(15) 0.76414(11) 0.43171(11) 0.0277(2) Uani 1 1 d . . . . .
O3 O 0.71575(15) 0.75135(11) 0.25927(11) 0.0245(2) Uani 1 1 d . . . . .
C1 C 0.77425(16) 0.44657(14) 0.47978(13) 0.0157(2) Uani 1 1 d . . . . .
H1A H 0.837333 0.398608 0.459739 0.019 Uiso 1 1 calc R . . . .
H1B H 0.854021 0.541152 0.531739 0.019 Uiso 1 1 calc R . . . .
C2 C 0.69373(16) 0.37514(14) 0.55363(12) 0.0153(2) Uani 1 1 d . . . . .
H2A H 0.654562 0.275227 0.520952 0.018 Uiso 1 1 calc R . . . .
H2B H 0.596149 0.394373 0.543737 0.018 Uiso 1 1 calc R . . . .
C3 C 0.75041(18) 0.55018(14) 0.27041(14) 0.0169(3) Uani 1 1 d . . . . .
H3A H 0.846079 0.526594 0.284842 0.020 Uiso 1 1 calc R . . . .
H3B H 0.683752 0.528133 0.179614 0.020 Uiso 1 1 calc R . . . .
C4 C 0.81150(18) 0.69999(14) 0.33157(14) 0.0189(3) Uani 1 1 d . . . . .
C5 C 0.7612(3) 0.89560(18) 0.30554(19) 0.0360(4) Uani 1 1 d . . . . .
H5A H 0.713431 0.929367 0.236104 0.054 Uiso 1 1 calc GR . . . .
H5B H 0.882431 0.945068 0.346275 0.054 Uiso 1 1 calc GR . . . .
H5C H 0.718389 0.910097 0.365592 0.054 Uiso 1 1 calc GR . . . .
C6 C 0.49800(16) 0.27760(13) 0.21785(12) 0.0133(2) Uani 1 1 d . . . . .
C7 C 0.34742(17) 0.27535(14) 0.10726(12) 0.0146(2) Uani 1 1 d . . . . .
C8 C 0.23177(18) 0.14665(14) 0.02265(13) 0.0183(3) Uani 1 1 d . . . . .
H8 H 0.250126 0.067961 0.035496 0.022 Uiso 1 1 calc R . . . .
C9 C 0.09125(19) 0.13216(15) -0.07934(14) 0.0204(3) Uani 1 1 d . . . . .
H9 H 0.014166 0.044115 -0.135455 0.025 Uiso 1 1 calc R . . . .
C10 C 0.06311(19) 0.24652(16) -0.09951(13) 0.0203(3) Uani 1 1 d . . . . .
H10 H -0.032813 0.237117 -0.169475 0.024 Uiso 1 1 calc R . . . .
C11 C 0.17634(19) 0.37447(15) -0.01658(13) 0.0194(3) Uani 1 1 d . . . . .
H11 H 0.157231 0.452767 -0.029868 0.023 Uiso 1 1 calc R . . . .
C12 C 0.31808(18) 0.38937(14) 0.08621(13) 0.0168(3) Uani 1 1 d . . . . .
H12 H 0.394879 0.477620 0.142060 0.020 Uiso 1 1 calc R . . . .
C13 C 0.42395(16) 0.17731(13) 0.28054(12) 0.0137(2) Uani 1 1 d . . . . .
C14 C 0.33079(17) 0.20848(14) 0.33664(13) 0.0160(2) Uani 1 1 d . . . . .
H14 H 0.316861 0.291036 0.336980 0.019 Uiso 1 1 calc R . . . .
C15 C 0.25853(17) 0.11962(15) 0.39183(13) 0.0185(3) Uani 1 1 d . . . . .
H15 H 0.197680 0.142760 0.431091 0.022 Uiso 1 1 calc R . . . .
C16 C 0.27507(18) -0.00287(15) 0.38971(14) 0.0204(3) Uani 1 1 d . . . . .
H16 H 0.226966 -0.062940 0.428312 0.025 Uiso 1 1 calc R . . . .
C17 C 0.36212(18) -0.03664(14) 0.33095(14) 0.0196(3) Uani 1 1 d . . . . .
H17 H 0.371793 -0.121064 0.327843 0.024 Uiso 1 1 calc R . . . .
C18 C 0.43576(17) 0.05247(14) 0.27626(13) 0.0168(3) Uani 1 1 d . . . . .
H18 H 0.494530 0.027875 0.235690 0.020 Uiso 1 1 calc R . . . .
C19 C 0.61774(17) 0.24555(13) 0.17488(13) 0.0158(2) Uani 1 1 d . . . . .
C20 C 0.6105(2) 0.25452(14) 0.05943(14) 0.0205(3) Uani 1 1 d . . . . .
H20 H 0.524082 0.272305 0.003376 0.025 Uiso 1 1 calc R . . . .
C21 C 0.7290(2) 0.23764(16) 0.02534(16) 0.0267(3) Uani 1 1 d . . . . .
H21 H 0.721911 0.243942 -0.053641 0.032 Uiso 1 1 calc R . . . .
C22 C 0.8560(2) 0.21191(16) 0.10514(18) 0.0287(4) Uani 1 1 d . . . . .
H22 H 0.936600 0.201186 0.081737 0.034 Uiso 1 1 calc R . . . .
C23 C 0.8645(2) 0.20192(15) 0.21997(17) 0.0253(3) Uani 1 1 d . . . . .
H23 H 0.951106 0.183728 0.275289 0.030 Uiso 1 1 calc R . . . .
C24 C 0.74737(18) 0.21833(14) 0.25457(15) 0.0191(3) Uani 1 1 d . . . . .
H24 H 0.754888 0.211059 0.333449 0.023 Uiso 1 1 calc R . . . .

loop_
_atom_site_aniso_label
_atom_site_aniso_U_11
_atom_site_aniso_U_22
_atom_site_aniso_U_33
_atom_site_aniso_U_23
_atom_site_aniso_U_13
_atom_site_aniso_U_12
Br 0.01703(7) 0.02426(8) 0.01507(7) 0.00529(5) 0.00377(5) 0.00915(5)
P 0.01312(14) 0.01146(14) 0.01404(15) 0.00394(12) 0.00750(12) 0.00529(12)
O1 0.0176(4) 0.0168(4) 0.0172(5) 0.0049(4) 0.0098(4) 0.0095(4)
O2 0.0298(6) 0.0184(5) 0.0284(6) 0.0027(5) 0.0140(5) 0.0034(5)
O3 0.0354(6) 0.0176(5) 0.0302(6) 0.0112(4) 0.0202(5) 0.0143(5)
C1 0.0135(6) 0.0168(6) 0.0161(6) 0.0046(5) 0.0064(5) 0.0060(5)
C2 0.0132(6) 0.0173(6) 0.0120(6) 0.0037(5) 0.0031(5) 0.0056(5)
C3 0.0205(6) 0.0132(6) 0.0211(7) 0.0060(5) 0.0138(5) 0.0064(5)
C4 0.0233(7) 0.0140(6) 0.0250(7) 0.0072(5) 0.0172(6) 0.0064(5)
C5 0.0634(13) 0.0214(8) 0.0429(10) 0.0156(7) 0.0344(10) 0.0256(8)
C6 0.0152(6) 0.0124(5) 0.0139(6) 0.0042(5) 0.0075(5) 0.0061(5)
C7 0.0157(6) 0.0161(6) 0.0130(6) 0.0055(5) 0.0074(5) 0.0065(5)
C8 0.0215(7) 0.0157(6) 0.0163(6) 0.0052(5) 0.0070(5) 0.0078(5)
C9 0.0207(7) 0.0184(6) 0.0158(6) 0.0039(5) 0.0055(5) 0.0044(5)
C10 0.0202(6) 0.0249(7) 0.0154(6) 0.0083(6) 0.0067(5) 0.0094(6)
C11 0.0239(7) 0.0201(7) 0.0177(6) 0.0087(5) 0.0094(6) 0.0117(6)
C12 0.0195(6) 0.0150(6) 0.0162(6) 0.0057(5) 0.0080(5) 0.0071(5)
C13 0.0127(5) 0.0136(6) 0.0127(6) 0.0047(5) 0.0050(5) 0.0037(5)
C14 0.0146(6) 0.0169(6) 0.0154(6) 0.0050(5) 0.0062(5) 0.0059(5)
C15 0.0147(6) 0.0240(7) 0.0159(6) 0.0068(5) 0.0074(5) 0.0059(5)
C16 0.0183(6) 0.0208(7) 0.0174(6) 0.0087(5) 0.0069(5) 0.0027(5)
C17 0.0199(6) 0.0146(6) 0.0208(7) 0.0076(5) 0.0069(5) 0.0049(5)
C18 0.0169(6) 0.0143(6) 0.0179(6) 0.0051(5) 0.0077(5) 0.0050(5)
C19 0.0184(6) 0.0104(5) 0.0207(7) 0.0037(5) 0.0120(5) 0.0054(5)
C20 0.0270(7) 0.0148(6) 0.0220(7) 0.0033(5) 0.0155(6) 0.0070(5)
C21 0.0359(9) 0.0177(7) 0.0323(8) 0.0033(6) 0.0264(7) 0.0066(6)
C22 0.0308(8) 0.0149(6) 0.0486(10) 0.0033(7) 0.0297(8) 0.0076(6)
C23 0.0216(7) 0.0148(6) 0.0446(10) 0.0079(6) 0.0189(7) 0.0090(6)
C24 0.0202(6) 0.0126(6) 0.0283(7) 0.0067(5) 0.0138(6) 0.0075(5)

loop_
_atom_type_symbol
_atom_type_description
_atom_type_scat_dispersion_real
_atom_type_scat_dispersion_imag
_atom_type_scat_source
C C 0.0033 0.0016 'International Tables Vol C Tables 4.2.6.8 and 6.1.1.4'
H H 0.0000 0.0000 'International Tables Vol C Tables 4.2.6.8 and 6.1.1.4'
Br Br -0.2901 2.4595 'International Tables Vol C Tables 4.2.6.8 and 6.1.1.4'
O O 0.0106 0.0060 'International Tables Vol C Tables 4.2.6.8 and 6.1.1.4'
P P 0.1023 0.0942 'International Tables Vol C Tables 4.2.6.8 and 6.1.1.4'

loop_
_geom_angle_atom_site_label_1
_geom_angle_atom_site_label_2
_geom_angle_atom_site_label_3
_geom_angle
_geom_angle_site_symmetry_1
_geom_angle_site_symmetry_3
_geom_angle_publ_flag
O1 P C1 109.49(6) . . ?
O1 P C3 112.11(6) . . ?
O1 P C6 114.89(6) . . ?
C1 P C3 104.05(7) . . ?
C1 P C6 111.32(6) . . ?
C3 P C6 104.36(6) . . ?
C4 O3 C5 116.43(14) . . ?
P C1 H1A 109.1 . . ?
P C1 H1B 109.1 . . ?
H1A C1 H1B 107.8 . . ?
C2 C1 P 112.67(9) . . ?
C2 C1 H1A 109.1 . . ?
C2 C1 H1B 109.1 . . ?
Br C2 H2A 109.5 . . ?
Br C2 H2B 109.5 . . ?
C1 C2 Br 110.83(9) . . ?
C1 C2 H2A 109.5 . . ?
C1 C2 H2B 109.5 . . ?
H2A C2 H2B 108.1 . . ?
P C3 H3A 109.9 . . ?
P C3 H3B 109.9 . . ?
H3A C3 H3B 108.3 . . ?
C4 C3 P 109.14(9) . . ?
C4 C3 H3A 109.9 . . ?
C4 C3 H3B 109.9 . . ?
O2 C4 O3 124.97(14) . . ?
O2 C4 C3 124.84(14) . . ?
O3 C4 C3 110.19(13) . . ?
O3 C5 H5A 109.5 . . ?
O3 C5 H5B 109.5 . . ?
O3 C5 H5C 109.5 . . ?
H5A C5 H5B 109.5 . . ?
H5A C5 H5C 109.5 . . ?
H5B C5 H5C 109.5 . . ?
C7 C6 P 111.22(9) . . ?
C13 C6 P 107.72(9) . . ?
C13 C6 C7 105.70(10) . . ?
C19 C6 P 106.06(9) . . ?
C19 C6 C7 111.26(11) . . ?
C19 C6 C13 114.91(11) . . ?
C8 C7 C6 116.21(12) . . ?
C12 C7 C6 125.46(12) . . ?
C12 C7 C8 118.33(13) . . ?
C7 C8 H8 119.4 . . ?
C9 C8 C7 121.24(13) . . ?
C9 C8 H8 119.4 . . ?
C8 C9 H9 120.0 . . ?
C8 C9 C10 119.99(14) . . ?
C10 C9 H9 120.0 . . ?
C9 C10 H10 120.3 . . ?
C11 C10 C9 119.43(13) . . ?
C11 C10 H10 120.3 . . ?
C10 C11 H11 119.6 . . ?
C10 C11 C12 120.70(13) . . ?
C12 C11 H11 119.6 . . ?
C7 C12 C11 120.31(13) . . ?
C7 C12 H12 119.8 . . ?
C11 C12 H12 119.8 . . ?
C14 C13 C6 118.62(12) . . ?
C18 C13 C6 122.82(12) . . ?
C18 C13 C14 118.40(12) . . ?
C13 C14 H14 119.7 . . ?
C15 C14 C13 120.64(13) . . ?
C15 C14 H14 119.7 . . ?
C14 C15 H15 119.9 . . ?
C16 C15 C14 120.26(14) . . ?
C16 C15 H15 119.9 . . ?
C15 C16 H16 120.2 . . ?
C17 C16 C15 119.52(13) . . ?
C17 C16 H16 120.2 . . ?
C16 C17 H17 119.8 . . ?
C16 C17 C18 120.44(14) . . ?
C18 C17 H17 119.8 . . ?
C13 C18 C17 120.67(13) . . ?
C13 C18 H18 119.7 . . ?
C17 C18 H18 119.7 . . ?
C20 C19 C6 120.92(13) . . ?
C20 C19 C24 117.61(13) . . ?
C24 C19 C6 121.23(12) . . ?
C19 C20 H20 119.6 . . ?
C19 C20 C21 120.80(15) . . ?
C21 C20 H20 119.6 . . ?
C20 C21 H21 119.6 . . ?
C22 C21 C20 120.79(15) . . ?
C22 C21 H21 119.6 . . ?
C21 C22 H22 120.4 . . ?
C21 C22 C23 119.15(14) . . ?
C23 C22 H22 120.4 . . ?
C22 C23 H23 119.8 . . ?
C22 C23 C24 120.48(16) . . ?
C24 C23 H23 119.8 . . ?
C19 C24 H24 119.4 . . ?
C23 C24 C19 121.17(15) . . ?
C23 C24 H24 119.4 . . ?

loop_
_geom_bond_atom_site_label_1
_geom_bond_atom_site_label_2
_geom_bond_distance
_geom_bond_site_symmetry_2
_geom_bond_publ_flag
Br C2 1.9604(13) . ?
P O1 1.4841(10) . ?
P C1 1.8254(14) . ?
P C3 1.8290(14) . ?
P C6 1.8809(14) . ?
O2 C4 1.206(2) . ?
O3 C4 1.3375(19) . ?
O3 C5 1.446(2) . ?
C1 H1A 0.9900 . ?
C1 H1B 0.9900 . ?
C1 C2 1.5195(19) . ?
C2 H2A 0.9900 . ?
C2 H2B 0.9900 . ?
C3 H3A 0.9900 . ?
C3 H3B 0.9900 . ?
C3 C4 1.5043(19) . ?
C5 H5A 0.9800 . ?
C5 H5B 0.9800 . ?
C5 H5C 0.9800 . ?
C6 C7 1.5468(18) . ?
C6 C13 1.5443(18) . ?
C6 C19 1.5391(19) . ?
C7 C8 1.4029(19) . ?
C7 C12 1.3943(19) . ?
C8 H8 0.9500 . ?
C8 C9 1.386(2) . ?
C9 H9 0.9500 . ?
C9 C10 1.391(2) . ?
C10 H10 0.9500 . ?
C10 C11 1.387(2) . ?
C11 H11 0.9500 . ?
C11 C12 1.397(2) . ?
C12 H12 0.9500 . ?
C13 C14 1.4024(19) . ?
C13 C18 1.3949(19) . ?
C14 H14 0.9500 . ?
C14 C15 1.3922(19) . ?
C15 H15 0.9500 . ?
C15 C16 1.391(2) . ?
C16 H16 0.9500 . ?
C16 C17 1.384(2) . ?
C17 H17 0.9500 . ?
C17 C18 1.3951(19) . ?
C18 H18 0.9500 . ?
C19 C20 1.397(2) . ?
C19 C24 1.407(2) . ?
C20 H20 0.9500 . ?
C20 C21 1.399(2) . ?
C21 H21 0.9500 . ?
C21 C22 1.381(3) . ?
C22 H22 0.9500 . ?
C22 C23 1.388(3) . ?
C23 H23 0.9500 . ?
C23 C24 1.389(2) . ?
C24 H24 0.9500 . ?

loop_
_geom_torsion_atom_site_label_1
_geom_torsion_atom_site_label_2
_geom_torsion_atom_site_label_3
_geom_torsion_atom_site_label_4
_geom_torsion
_geom_torsion_site_symmetry_1
_geom_torsion_site_symmetry_2
_geom_torsion_site_symmetry_3
_geom_torsion_site_symmetry_4
_geom_torsion_publ_flag
P C1 C2 Br -155.74(7) . . . . ?
P C3 C4 O2 80.98(16) . . . . ?
P C3 C4 O3 -98.52(12) . . . . ?
P C6 C7 C8 -171.04(10) . . . . ?
P C6 C7 C12 8.54(17) . . . . ?
P C6 C13 C14 54.00(14) . . . . ?
P C6 C13 C18 -130.64(12) . . . . ?
P C6 C19 C20 -104.00(13) . . . . ?
P C6 C19 C24 70.21(14) . . . . ?
O1 P C1 C2 56.63(11) . . . . ?
O1 P C3 C4 35.97(12) . . . . ?
O1 P C6 C7 43.16(11) . . . . ?
O1 P C6 C13 -72.23(10) . . . . ?
O1 P C6 C19 164.26(8) . . . . ?
C1 P C3 C4 -82.26(11) . . . . ?
C1 P C6 C7 168.33(9) . . . . ?
C1 P C6 C13 52.94(10) . . . . ?
C1 P C6 C19 -70.57(10) . . . . ?
C3 P C1 C2 176.64(10) . . . . ?
C3 P C6 C7 -80.02(10) . . . . ?
C3 P C6 C13 164.60(9) . . . . ?
C3 P C6 C19 41.08(10) . . . . ?
C5 O3 C4 O2 1.3(2) . . . . ?
C5 O3 C4 C3 -179.18(13) . . . . ?
C6 P C1 C2 -71.50(11) . . . . ?
C6 P C3 C4 160.93(10) . . . . ?
C6 C7 C8 C9 179.40(13) . . . . ?
C6 C7 C12 C11 -179.32(13) . . . . ?
C6 C13 C14 C15 178.55(12) . . . . ?
C6 C13 C18 C17 -177.91(13) . . . . ?
C6 C19 C20 C21 174.08(13) . . . . ?
C6 C19 C24 C23 -173.97(13) . . . . ?
C7 C6 C13 C14 -64.98(15) . . . . ?
C7 C6 C13 C18 110.38(14) . . . . ?
C7 C6 C19 C20 17.07(17) . . . . ?
C7 C6 C19 C24 -168.72(12) . . . . ?
C7 C8 C9 C10 0.2(2) . . . . ?
C8 C7 C12 C11 0.3(2) . . . . ?
C8 C9 C10 C11 -0.3(2) . . . . ?
C9 C10 C11 C12 0.3(2) . . . . ?
C10 C11 C12 C7 -0.3(2) . . . . ?
C12 C7 C8 C9 -0.2(2) . . . . ?
C13 C6 C7 C8 -54.41(15) . . . . ?
C13 C6 C7 C12 125.17(14) . . . . ?
C13 C6 C19 C20 137.12(13) . . . . ?
C13 C6 C19 C24 -48.66(17) . . . . ?
C13 C14 C15 C16 -1.3(2) . . . . ?
C14 C13 C18 C17 -2.5(2) . . . . ?
C14 C15 C16 C17 -0.8(2) . . . . ?
C15 C16 C17 C18 1.3(2) . . . . ?
C16 C17 C18 C13 0.4(2) . . . . ?
C18 C13 C14 C15 3.0(2) . . . . ?
C19 C6 C7 C8 70.96(15) . . . . ?
C19 C6 C7 C12 -109.46(15) . . . . ?
C19 C6 C13 C14 171.94(12) . . . . ?
C19 C6 C13 C18 -12.69(18) . . . . ?
C19 C20 C21 C22 -0.1(2) . . . . ?
C20 C19 C24 C23 0.4(2) . . . . ?
C20 C21 C22 C23 0.5(2) . . . . ?
C21 C22 C23 C24 -0.4(2) . . . . ?
C22 C23 C24 C19 -0.1(2) . . . . ?
C24 C19 C20 C21 -0.3(2) . . . . ?
